data_7227500
loop_
_publ_author_name
'Li, Yan-Yan'
'Wang, Jin-Qiu'
'Liu, Peng-Fei'
'Lin, Hua'
'Chen, Ling'
'Wu, Li-Ming'

_publ_section_title
;
 Centrosymmetric to noncentrosymmetric structural transformation of new
 quaternary selenides induced by isolated dimeric [Sn2Se4] units: from
 Ba8Ga2Sn7Se18 to Ba10Ga2Sn9Se22
;
_journal_issue 14
_journal_name_full 'RSC Adv.'
_journal_page_first 8082
_journal_paper_doi 10.1039/C6RA27253C
_journal_volume 7
_journal_year 2017
_chemical_formula_sum 'Ba10 Ga2 Se22 Sn9'
_chemical_formula_weight 4318.17
_chemical_name_systematic
; 
 ? 
;
_space_group_IT_number 36
_symmetry_cell_setting orthorhombic
_symmetry_space_group_name_Hall 'C 2c -2'
_symmetry_space_group_name_H-M 'C m c 21'
_atom_sites_solution_primary direct
_atom_sites_solution_secondary difmap
_audit_creation_method SHELXL-97
_audit_update_record
;
2017-01-13 deposited with the CCDC.
2017-01-18 downloaded from the CCDC.
;
_cell_angle_alpha 90.00
_cell_angle_beta 90.00
_cell_angle_gamma 90.00
_cell_formula_units_Z 4
_cell_length_a 9.3844(11)
_cell_length_b 44.834(6)
_cell_length_c 12.4159(16)
_cell_measurement_reflns_used 7203
_cell_measurement_temperature 293(2)
_cell_measurement_theta_max 27.5322
_cell_measurement_theta_min 2.2177
_cell_volume 5223.9(11)
_computing_structure_refinement 'SHELXL-97 (Sheldrick, 1997)'
_computing_structure_solution 'SHELXS-97 (Sheldrick, 1990)'
_diffrn_ambient_temperature 293(2)
_diffrn_measured_fraction_theta_full 27.50
_diffrn_measured_fraction_theta_max 27.50
_diffrn_measurement_device_type 'Bruker P4'
_diffrn_measurement_method '\w scans'
_diffrn_radiation_monochromator graphite
_diffrn_radiation_source 'fine-focus sealed tube'
_diffrn_radiation_type MoK\a
_diffrn_radiation_wavelength 0.71073
_diffrn_reflns_av_R_equivalents 0.0613
_diffrn_reflns_av_sigmaI/netI 0.0718
_diffrn_reflns_limit_h_max 12
_diffrn_reflns_limit_h_min -12
_diffrn_reflns_limit_k_max 56
_diffrn_reflns_limit_k_min -57
_diffrn_reflns_limit_l_max 16
_diffrn_reflns_limit_l_min -16
_diffrn_reflns_number 19296
_diffrn_reflns_theta_full 27.50
_diffrn_reflns_theta_max 27.50
_diffrn_reflns_theta_min 2.22
_exptl_absorpt_coefficient_mu 27.957
_exptl_absorpt_correction_T_max 1.0000
_exptl_absorpt_correction_T_min 0.4835
_exptl_absorpt_correction_type multi-scan
_exptl_crystal_colour black
_exptl_crystal_density_diffrn 5.491
_exptl_crystal_density_method 'not measured'
_exptl_crystal_description block
_exptl_crystal_F_000 7280
_exptl_crystal_size_max 0.2000
_exptl_crystal_size_mid 0.2000
_exptl_crystal_size_min 0.2000
_refine_diff_density_max 1.989
_refine_diff_density_min -2.128
_refine_diff_density_rms 0.414
_refine_ls_abs_structure_details 'Flack H D (1983), Acta Cryst. A39, 876-881'
_refine_ls_abs_structure_Flack 0.00(3)
_refine_ls_extinction_method SHELXL
_refine_ls_goodness_of_fit_ref 0.981
_refine_ls_matrix_type full
_refine_ls_number_parameters 238
_refine_ls_number_reflns 6064
_refine_ls_number_restraints 1
_refine_ls_restrained_S_all 0.981
_refine_ls_R_factor_all 0.0480
_refine_ls_R_factor_gt 0.0418
_refine_ls_shift/su_max 0.001
_refine_ls_shift/su_mean 0.000
_refine_ls_structure_factor_coef Fsqd
_refine_ls_weighting_details 'calc w=1/[\s^2^(Fo^2^)+(0.0329P)^2^+0.0000P] where P=(Fo^2^+2Fc^2^)/3'
_refine_ls_weighting_scheme calc
_refine_ls_wR_factor_gt 0.0873
_refine_ls_wR_factor_ref 0.0897
_reflns_number_gt 5056
_reflns_number_total 6064
_reflns_threshold_expression >2sigma(I)
_cod_data_source_file c6ra27253c2.cif
_cod_data_source_block 2-Ba10Ga2Sn9Se22
_cod_depositor_comments
;
The following automatic conversions were performed:

'_symmetry_cell_setting' value 'Orthorhombic' changed to
'orthorhombic' according to
/usr/data/users/saulius/crontab/automatic-downloads/rss-feeds/RSC/lib/dictionaries/cif_core.dic
dictionary named 'cif_core.dic' version 2.4.2 from 2011-04-26.

'_exptl_absorpt_correction_type' value 'Multi-scan' changed to
'multi-scan' according to
/usr/data/users/saulius/crontab/automatic-downloads/rss-feeds/RSC/lib/dictionaries/cif_core.dic
dictionary named 'cif_core.dic' version 2.4.2 from 2011-04-26.

Automatic conversion script
Id: cif_fix_values 4268 2015-11-12 08:31:59Z antanas 
;
_cod_original_sg_symbol_H-M Cmc2(1)
_cod_database_code 7227500

loop_
_symmetry_equiv_pos_as_xyz
'x, y, z'
'-x, -y, z+1/2'
'x, -y, z+1/2'
'-x, y, z'
'x+1/2, y+1/2, z'
'-x+1/2, -y+1/2, z+1/2'
'x+1/2, -y+1/2, z+1/2'
'-x+1/2, y+1/2, z'

loop_
_atom_site_label
_atom_site_type_symbol
_atom_site_fract_x
_atom_site_fract_y
_atom_site_fract_z
_atom_site_U_iso_or_equiv
_atom_site_adp_type
_atom_site_occupancy
_atom_site_symmetry_multiplicity
_atom_site_calc_flag
_atom_site_refinement_flags
Ba1 Ba 0.24605(9) 0.47676(2) 0.42605(8) 0.0143(2) Uani 1 1 d .
Ba2 Ba 0.24989(9) 0.08021(2) 0.40942(8) 0.0167(2) Uani 1 1 d .
Ba3 Ba 0.25029(9) 0.37902(2) 0.26907(7) 0.0159(2) Uani 1 1 d .
Ba4 Ba 0.24829(9) 0.17739(2) 0.24580(7) 0.01532(19) Uani 1 1 d .
Ba5 Ba 0.25421(9) 0.27662(2) 0.24078(8) 0.0131(2) Uani 1 1 d .
Ga1 Ga 0.0000 0.44367(5) 0.18526(18) 0.0134(5) Uani 1 2 d S
Ga2 Ga 0.0000 0.14825(5) 0.48810(17) 0.0146(5) Uani 1 2 d S
Sn1 Sn 0.0000 0.04288(7) 0.6547(3) 0.0254(7) Uani 0.50 2 d SP
Sn2 Sn 0.0000 0.52181(4) 0.16170(14) 0.0288(4) Uani 1 2 d S
Sn3 Sn 0.0000 0.09954(3) 0.06705(13) 0.0188(3) Uani 1 2 d S
Sn4 Sn 0.0000 0.02282(4) 0.19071(14) 0.0220(4) Uani 1 2 d S
Sn5 Sn 0.0000 0.33924(6) 0.0152(3) 0.0213(6) Uani 0.50 2 d SP
Sn6 Sn 0.0000 0.22773(4) 0.49978(13) 0.0288(4) Uani 1 2 d S
Sn7 Sn 0.0000 0.60281(3) 0.10540(13) 0.0190(3) Uani 1 2 d S
Sn8 Sn 0.0000 0.31937(3) 0.48935(11) 0.0165(3) Uani 1 2 d S
Sn9 Sn 0.0000 0.26750(3) -0.00001(12) 0.0175(3) Uani 1 2 d S
Sn10 Sn 0.0000 0.18288(3) 0.01099(12) 0.0242(3) Uani 1 2 d S
Se1 Se 0.20852(16) 0.47388(3) 0.15017(13) 0.0163(3) Uani 1 1 d .
Se2 Se 0.22039(15) 0.22819(3) 0.01424(13) 0.0132(3) Uani 1 1 d .
Se3 Se 0.21217(15) 0.06174(3) 0.15175(13) 0.0150(3) Uani 1 1 d .
Se4 Se 0.28605(14) 0.13963(3) 0.02350(12) 0.0150(3) Uani 1 1 d .
Se5 Se 0.29279(15) 0.32057(3) 0.01843(12) 0.0167(3) Uani 1 1 d .
Se6 Se 0.0000 0.22809(5) 0.29107(17) 0.0130(5) Uani 1 2 d S
Se7 Se 0.0000 0.62924(5) 0.30646(16) 0.0157(4) Uani 1 2 d S
Se8 Se 0.0000 0.17396(4) 0.80526(17) 0.0127(4) Uani 1 2 d S
Se9 Se 0.0000 0.72655(5) 0.29065(17) 0.0129(4) Uani 1 2 d S
Se10 Se 0.0000 0.07178(5) 0.86895(18) 0.0158(4) Uani 1 2 d S
Se11 Se 0.0000 0.10358(5) 0.59193(16) 0.0170(4) Uani 1 2 d S
Se12 Se 0.0000 0.42720(5) 0.37028(17) 0.0121(4) Uani 1 2 d S
Se13 Se 0.0000 0.12912(5) 0.30635(16) 0.0130(4) Uani 1 2 d S
Se14 Se 0.0000 0.52768(4) 0.36852(18) 0.0130(5) Uani 1 2 d S
Se15 Se 0.0000 0.02705(5) 0.4026(2) 0.0178(5) Uani 1 2 d S
Se16 Se 0.0000 0.39848(4) 0.08300(16) 0.0148(4) Uani 1 2 d S
Se17 Se 0.0000 0.32547(5) 0.27765(18) 0.0172(5) Uani 1 2 d S

loop_
_atom_site_aniso_label
_atom_site_aniso_U_11
_atom_site_aniso_U_22
_atom_site_aniso_U_33
_atom_site_aniso_U_23
_atom_site_aniso_U_13
_atom_site_aniso_U_12
Ba1 0.0090(4) 0.0144(5) 0.0196(5) 0.0028(4) -0.0027(4) -0.0014(3)
Ba2 0.0080(4) 0.0221(5) 0.0200(5) -0.0055(4) -0.0001(3) 0.0017(3)
Ba3 0.0098(4) 0.0207(5) 0.0171(4) 0.0037(4) 0.0009(3) 0.0027(3)
Ba4 0.0098(4) 0.0166(4) 0.0196(4) -0.0046(4) 0.0025(3) -0.0015(3)
Ba5 0.0076(4) 0.0143(5) 0.0175(5) 0.0016(4) -0.0002(3) 0.0004(3)
Ga1 0.0063(10) 0.0206(12) 0.0132(11) 0.0040(9) 0.000 0.000
Ga2 0.0085(10) 0.0201(12) 0.0153(11) -0.0030(10) 0.000 0.000
Sn1 0.0166(15) 0.0301(18) 0.0295(16) 0.0104(14) 0.000 0.000
Sn2 0.0375(11) 0.0338(10) 0.0151(8) 0.0039(7) 0.000 0.000
Sn3 0.0175(8) 0.0182(8) 0.0206(7) 0.0010(6) 0.000 0.000
Sn4 0.0097(7) 0.0286(9) 0.0278(9) 0.0043(7) 0.000 0.000
Sn5 0.0120(13) 0.0261(16) 0.0258(15) -0.0086(14) 0.000 0.000
Sn6 0.0389(10) 0.0351(9) 0.0124(8) -0.0041(7) 0.000 0.000
Sn7 0.0160(8) 0.0189(8) 0.0219(8) 0.0022(6) 0.000 0.000
Sn8 0.0093(6) 0.0208(8) 0.0192(8) 0.0014(6) 0.000 0.000
Sn9 0.0101(6) 0.0258(8) 0.0167(7) -0.0030(7) 0.000 0.000
Sn10 0.0294(8) 0.0302(9) 0.0130(7) 0.0017(7) 0.000 0.000
Se1 0.0112(7) 0.0207(8) 0.0172(8) 0.0034(7) 0.0018(7) -0.0028(6)
Se2 0.0096(7) 0.0162(7) 0.0139(7) -0.0006(6) -0.0002(6) -0.0002(5)
Se3 0.0095(7) 0.0219(8) 0.0136(7) 0.0002(6) -0.0006(6) 0.0027(6)
Se4 0.0103(6) 0.0205(8) 0.0141(7) -0.0011(6) -0.0007(6) -0.0004(5)
Se5 0.0099(6) 0.0234(8) 0.0168(7) 0.0053(6) 0.0007(6) -0.0019(6)
Se6 0.0077(10) 0.0150(11) 0.0164(11) -0.0002(8) 0.000 0.000
Se7 0.0110(10) 0.0204(12) 0.0158(10) 0.0033(9) 0.000 0.000
Se8 0.0079(10) 0.0147(11) 0.0156(10) -0.0017(8) 0.000 0.000
Se9 0.0060(9) 0.0151(11) 0.0175(11) -0.0032(8) 0.000 0.000
Se10 0.0096(10) 0.0214(12) 0.0164(10) 0.0039(10) 0.000 0.000
Se11 0.0136(10) 0.0244(12) 0.0130(10) 0.0006(8) 0.000 0.000
Se12 0.0106(10) 0.0115(11) 0.0143(10) 0.0011(9) 0.000 0.000
Se13 0.0088(9) 0.0167(11) 0.0134(10) -0.0014(9) 0.000 0.000
Se14 0.0087(11) 0.0142(12) 0.0161(11) -0.0012(9) 0.000 0.000
Se15 0.0083(10) 0.0158(11) 0.0292(13) 0.0056(9) 0.000 0.000
Se16 0.0132(10) 0.0185(11) 0.0127(10) -0.0016(8) 0.000 0.000
Se17 0.0076(10) 0.0173(11) 0.0267(12) -0.0049(9) 0.000 0.000

loop_
_atom_type_symbol
_atom_type_description
_atom_type_scat_dispersion_real
_atom_type_scat_dispersion_imag
_atom_type_scat_source
Ga Ga 0.2307 1.6083 'International Tables Vol C Tables 4.2.6.8 and 6.1.1.4'
Se Se -0.0929 2.2259 'International Tables Vol C Tables 4.2.6.8 and 6.1.1.4'
Sn Sn -0.6537 1.4246 'International Tables Vol C Tables 4.2.6.8 and 6.1.1.4'
Ba Ba -0.3244 2.2819 'International Tables Vol C Tables 4.2.6.8 and 6.1.1.4'

loop_
_geom_angle_atom_site_label_1
_geom_angle_atom_site_label_2
_geom_angle_atom_site_label_3
_geom_angle
_geom_angle_site_symmetry_1
_geom_angle_site_symmetry_3
Se12 Ba1 Se15 162.73(7) . 5
Se12 Ba1 Se10 90.93(5) . 6_554
Se15 Ba1 Se10 84.84(5) 5 6_554
Se12 Ba1 Se3 84.77(5) . 6
Se15 Ba1 Se3 110.22(5) 5 6
Se10 Ba1 Se3 75.70(5) 6_554 6
Se12 Ba1 Se14 86.04(4) . .
Se15 Ba1 Se14 90.78(5) 5 .
Se10 Ba1 Se14 155.11(7) 6_554 .
Se3 Ba1 Se14 128.42(5) 6 .
Se12 Ba1 Se1 72.10(5) . .
Se15 Ba1 Se1 90.68(5) 5 .
Se10 Ba1 Se1 80.54(5) 6_554 .
Se3 Ba1 Se1 146.40(5) 6 .
Se14 Ba1 Se1 75.00(5) . .
Se12 Ba1 Se1 120.99(5) . 3_565
Se15 Ba1 Se1 73.51(5) 5 3_565
Se10 Ba1 Se1 130.25(5) 6_554 3_565
Se3 Ba1 Se1 71.08(4) 6 3_565
Se14 Ba1 Se1 70.95(5) . 3_565
Se1 Ba1 Se1 141.95(4) . 3_565
Se12 Ba1 Sn2 74.99(5) . 2_565
Se15 Ba1 Sn2 120.39(6) 5 2_565
Se10 Ba1 Sn2 128.78(6) 6_554 2_565
Se3 Ba1 Sn2 54.45(4) 6 2_565
Se14 Ba1 Sn2 74.14(5) . 2_565
Se1 Ba1 Sn2 135.85(4) . 2_565
Se1 Ba1 Sn2 46.92(4) 3_565 2_565
Se12 Ba1 Sn4 125.98(5) . 6
Se15 Ba1 Sn4 69.12(5) 5 6
Se10 Ba1 Sn4 75.72(4) 6_554 6
Se3 Ba1 Sn4 41.28(3) 6 6
Se14 Ba1 Sn4 125.35(5) . 6
Se1 Ba1 Sn4 149.87(4) . 6
Se1 Ba1 Sn4 54.87(4) 3_565 6
Sn2 Ba1 Sn4 74.23(3) 2_565 6
Se12 Ba1 Ba1 45.23(3) . 4
Se15 Ba1 Ba1 136.35(3) 5 4
Se10 Ba1 Ba1 136.15(3) 6_554 4
Se3 Ba1 Ba1 96.79(3) 6 4
Se14 Ba1 Ba1 46.01(3) . 4
Se1 Ba1 Ba1 84.13(3) . 4
Se1 Ba1 Ba1 84.34(3) 3_565 4
Sn2 Ba1 Ba1 51.73(2) 2_565 4
Sn4 Ba1 Ba1 125.95(2) 6 4
Se12 Ba1 Ba2 132.33(4) . 8
Se15 Ba1 Ba2 46.08(3) 5 8
Se10 Ba1 Ba2 129.98(4) 6_554 8
Se3 Ba1 Ba2 123.84(4) 6 8
Se14 Ba1 Ba2 46.39(3) . 8
Se1 Ba1 Ba2 89.67(3) . 8
Se1 Ba1 Ba2 54.32(3) 3_565 8
Sn2 Ba1 Ba2 91.31(4) 2_565 8
Sn4 Ba1 Ba2 91.52(3) 6 8
Ba1 Ba1 Ba2 90.470(15) 4 8
Se12 Ba1 Ba1 134.77(3) . 4_655
Se15 Ba1 Ba1 43.65(3) 5 4_655
Se10 Ba1 Ba1 43.85(3) 6_554 4_655
Se3 Ba1 Ba1 83.21(3) 6 4_655
Se14 Ba1 Ba1 133.99(3) . 4_655
Se1 Ba1 Ba1 95.87(3) . 4_655
Se1 Ba1 Ba1 95.66(3) 3_565 4_655
Sn2 Ba1 Ba1 128.27(2) 2_565 4_655
Sn4 Ba1 Ba1 54.05(2) 6 4_655
Ba1 Ba1 Ba1 180.00(7) 4 4_655
Ba2 Ba1 Ba1 89.530(15) 8 4_655
Se3 Ba2 Se16 140.38(4) . 6
Se3 Ba2 Se15 73.94(5) . .
Se16 Ba2 Se15 135.70(6) 6 .
Se3 Ba2 Se14 75.79(5) . 5_545
Se16 Ba2 Se14 78.84(5) 6 5_545
Se15 Ba2 Se14 89.23(5) . 5_545
Se3 Ba2 Se11 129.80(4) . .
Se16 Ba2 Se11 88.09(5) 6 .
Se15 Ba2 Se11 75.80(5) . .
Se14 Ba2 Se11 142.36(6) 5_545 .
Se3 Ba2 Se13 74.30(5) . .
Se16 Ba2 Se13 122.44(5) 6 .
Se15 Ba2 Se13 88.11(5) . .
Se14 Ba2 Se13 149.52(6) 5_545 .
Se11 Ba2 Se13 65.56(5) . .
Se3 Ba2 Se7 82.81(5) . 5_545
Se16 Ba2 Se7 65.06(5) 6 5_545
Se15 Ba2 Se7 156.76(6) . 5_545
Se14 Ba2 Se7 85.16(5) 5_545 5_545
Se11 Ba2 Se7 120.96(5) . 5_545
Se13 Ba2 Se7 85.43(4) . 5_545
Se3 Ba2 Ba1 78.16(3) . 8_545
Se16 Ba2 Ba1 104.61(4) 6 8_545
Se15 Ba2 Ba1 45.17(3) . 8_545
Se14 Ba2 Ba1 45.70(3) 5_545 8_545
Se11 Ba2 Ba1 106.37(4) . 8_545
Se13 Ba2 Ba1 130.98(4) . 8_545
Se7 Ba2 Ba1 130.20(4) 5_545 8_545
Se3 Ba2 Ba2 83.89(3) . 4
Se16 Ba2 Ba2 134.88(3) 6 4
Se15 Ba2 Ba2 45.48(3) . 4
Se14 Ba2 Ba2 134.25(3) 5_545 4
Se11 Ba2 Ba2 46.79(3) . 4
Se13 Ba2 Ba2 47.27(3) . 4
Se7 Ba2 Ba2 132.71(3) 5_545 4
Ba1 Ba2 Ba2 90.470(15) 8_545 4
Se3 Ba2 Ba2 96.11(3) . 4_655
Se16 Ba2 Ba2 45.12(3) 6 4_655
Se15 Ba2 Ba2 134.52(3) . 4_655
Se14 Ba2 Ba2 45.75(3) 5_545 4_655
Se11 Ba2 Ba2 133.21(3) . 4_655
Se13 Ba2 Ba2 132.73(3) . 4_655
Se7 Ba2 Ba2 47.29(3) 5_545 4_655
Ba1 Ba2 Ba2 89.530(15) 8_545 4_655
Ba2 Ba2 Ba2 180.00(6) 4 4_655
Se3 Ba2 Ba4 79.55(3) . .
Se16 Ba2 Ba4 90.90(4) 6 .
Se15 Ba2 Ba4 129.27(4) . .
Se14 Ba2 Ba4 124.96(4) 5_545 .
Se11 Ba2 Ba4 90.01(4) . .
Se13 Ba2 Ba4 42.81(3) . .
Se7 Ba2 Ba4 43.14(3) 5_545 .
Ba1 Ba2 Ba4 157.55(3) 8_545 .
Ba2 Ba2 Ba4 89.820(14) 4 .
Ba2 Ba2 Ba4 90.180(14) 4_655 .
Se3 Ba2 Ba3 170.13(4) . 6
Se16 Ba2 Ba3 44.92(3) 6 6
Se15 Ba2 Ba3 107.05(5) . 6
Se14 Ba2 Ba3 113.91(4) 5_545 6
Se11 Ba2 Ba3 43.25(3) . 6
Se13 Ba2 Ba3 95.86(4) . 6
Se7 Ba2 Ba3 95.82(4) 5_545 6
Ba1 Ba2 Ba3 109.71(2) 8_545 6
Ba2 Ba2 Ba3 89.980(11) 4 6
Ba2 Ba2 Ba3 90.020(11) 4_655 6
Ba4 Ba2 Ba3 92.74(2) . 6
Se4 Ba3 Se11 140.62(4) 6 6_554
Se4 Ba3 Se17 73.45(5) 6 .
Se11 Ba3 Se17 133.22(6) 6_554 .
Se4 Ba3 Se8 76.37(5) 6 6_554
Se11 Ba3 Se8 76.23(5) 6_554 6_554
Se17 Ba3 Se8 88.75(4) . 6_554
Se4 Ba3 Se16 130.20(4) 6 .
Se11 Ba3 Se16 88.69(5) 6_554 .
Se17 Ba3 Se16 73.90(5) . .
Se8 Ba3 Se16 138.66(6) 6_554 .
Se4 Ba3 Se12 74.75(5) 6 .
Se11 Ba3 Se12 125.48(5) 6_554 .
Se17 Ba3 Se12 87.69(4) . .
Se8 Ba3 Se12 150.71(6) 6_554 .
Se16 Ba3 Se12 67.36(5) . .
Se4 Ba3 Se10 83.55(5) 6 6_554
Se11 Ba3 Se10 66.85(5) 6_554 6_554
Se17 Ba3 Se10 157.00(6) . 6_554
Se8 Ba3 Se10 86.01(5) 6_554 6_554
Se16 Ba3 Se10 123.24(5) . 6_554
Se12 Ba3 Se10 86.03(4) . 6_554
Se4 Ba3 Ga1 112.70(5) 6 .
Se11 Ba3 Ga1 94.27(4) 6_554 .
Se17 Ba3 Ga1 96.85(4) . .
Se8 Ba3 Ga1 170.38(5) 6_554 .
Se16 Ba3 Ga1 37.66(5) . .
Se12 Ba3 Ga1 37.98(5) . .
Se10 Ba3 Ga1 91.72(5) 6_554 .
Se4 Ba3 Ba5 79.65(3) 6 .
Se11 Ba3 Ba5 100.30(4) 6_554 .
Se17 Ba3 Ba5 45.22(3) . .
Se8 Ba3 Ba5 45.67(3) 6_554 .
Se16 Ba3 Ba5 102.07(4) . .
Se12 Ba3 Ba5 131.41(4) . .
Se10 Ba3 Ba5 131.28(4) 6_554 .
Ga1 Ba3 Ba5 136.93(4) . .
Se4 Ba3 Ba3 95.96(3) 6 4_655
Se11 Ba3 Ba3 44.88(3) 6_554 4_655
Se17 Ba3 Ba3 134.34(3) . 4_655
Se8 Ba3 Ba3 45.89(3) 6_554 4_655
Se16 Ba3 Ba3 133.56(3) . 4_655
Se12 Ba3 Ba3 133.22(3) . 4_655
Se10 Ba3 Ba3 47.20(3) 6_554 4_655
Ga1 Ba3 Ba3 127.33(2) . 4_655
Ba5 Ba3 Ba3 89.542(14) . 4_655
Se4 Ba3 Ba3 84.04(3) 6 4
Se11 Ba3 Ba3 135.12(3) 6_554 4
Se17 Ba3 Ba3 45.66(3) . 4
Se8 Ba3 Ba3 134.11(3) 6_554 4
Se16 Ba3 Ba3 46.44(3) . 4
Se12 Ba3 Ba3 46.78(3) . 4
Se10 Ba3 Ba3 132.80(3) 6_554 4
Ga1 Ba3 Ba3 52.67(2) . 4
Ba5 Ba3 Ba3 90.458(14) . 4
Ba3 Ba3 Ba3 180.00(7) 4_655 4
Se4 Ba3 Ba1 80.85(3) 6 .
Se11 Ba3 Ba1 93.47(4) 6_554 .
Se17 Ba3 Ba1 129.35(4) . .
Se8 Ba3 Ba1 126.60(4) 6_554 .
Se16 Ba3 Ba1 92.05(4) . .
Se12 Ba3 Ba1 43.11(3) . .
Se10 Ba3 Ba1 43.55(3) 6_554 .
Ga1 Ba3 Ba1 54.58(4) . .
Ba5 Ba3 Ba1 160.40(3) . .
Ba3 Ba3 Ba1 90.476(14) 4_655 .
Ba3 Ba3 Ba1 89.524(14) 4 .
Se4 Ba4 Se13 85.89(5) . .
Se4 Ba4 Se9 114.52(5) . 5_545
Se13 Ba4 Se9 156.92(6) . 5_545
Se4 Ba4 Se7 76.98(5) . 5_545
Se13 Ba4 Se7 91.42(5) . 5_545
Se9 Ba4 Se7 83.38(5) 5_545 5_545
Se4 Ba4 Se6 125.35(5) . .
Se13 Ba4 Se6 85.05(4) . .
Se9 Ba4 Se6 90.96(5) 5_545 .
Se7 Ba4 Se6 156.88(6) 5_545 .
Se4 Ba4 Se5 150.21(5) . 6
Se13 Ba4 Se5 73.06(5) . 6
Se9 Ba4 Se5 83.96(5) 5_545 6
Se7 Ba4 Se5 82.61(5) 5_545 6
Se6 Ba4 Se5 74.50(5) . 6
Se4 Ba4 Se2 70.56(4) . .
Se13 Ba4 Se2 122.64(5) . .
Se9 Ba4 Se2 76.57(5) 5_545 .
Se7 Ba4 Se2 129.57(5) 5_545 .
Se6 Ba4 Se2 69.91(5) . .
Se5 Ba4 Se2 138.75(4) 6 .
Se4 Ba4 Sn10 56.05(3) . .
Se13 Ba4 Sn10 77.21(4) . .
Se9 Ba4 Sn10 122.48(5) 5_545 .
Se7 Ba4 Sn10 132.02(5) 5_545 .
Se6 Ba4 Sn10 69.39(4) . .
Se5 Ba4 Sn10 134.58(4) 6 .
Se2 Ba4 Sn10 46.01(3) . .
Se4 Ba4 Sn8 43.46(3) . 6_554
Se13 Ba4 Sn8 129.31(5) . 6_554
Se9 Ba4 Sn8 71.50(4) 5_545 6_554
Se7 Ba4 Sn8 77.30(4) 5_545 6_554
Se6 Ba4 Sn8 122.09(5) . 6_554
Se5 Ba4 Sn8 149.71(4) 6 6_554
Se2 Ba4 Sn8 52.57(3) . 6_554
Sn10 Ba4 Sn8 75.10(3) . 6_554
Se4 Ba4 Ba5 120.42(4) . .
Se13 Ba4 Ba5 132.40(4) . .
Se9 Ba4 Ba5 47.25(3) 5_545 .
Se7 Ba4 Ba5 130.60(4) 5_545 .
Se6 Ba4 Ba5 47.40(3) . .
Se5 Ba4 Ba5 89.34(3) 6 .
Se2 Ba4 Ba5 51.00(3) . .
Sn10 Ba4 Ba5 86.05(3) . .
Sn8 Ba4 Ba5 86.83(3) 6_554 .
Se4 Ba4 Ba4 96.25(3) . 4
Se13 Ba4 Ba4 44.52(3) . 4
Se9 Ba4 Ba4 136.10(3) 5_545 4
Se7 Ba4 Ba4 135.94(3) 5_545 4
Se6 Ba4 Ba4 45.14(3) . 4
Se5 Ba4 Ba4 83.51(3) 6 4
Se2 Ba4 Ba4 85.92(3) . 4
Sn10 Ba4 Ba4 51.47(2) . 4
Sn8 Ba4 Ba4 126.543(19) 6_554 4
Ba5 Ba4 Ba4 90.716(16) . 4
Se4 Ba4 Ba4 83.75(3) . 4_655
Se13 Ba4 Ba4 135.48(3) . 4_655
Se9 Ba4 Ba4 43.90(3) 5_545 4_655
Se7 Ba4 Ba4 44.06(3) 5_545 4_655
Se6 Ba4 Ba4 134.86(3) . 4_655
Se5 Ba4 Ba4 96.49(3) 6 4_655
Se2 Ba4 Ba4 94.08(3) . 4_655
Sn10 Ba4 Ba4 128.53(2) . 4_655
Sn8 Ba4 Ba4 53.457(19) 6_554 4_655
Ba5 Ba4 Ba4 89.284(16) . 4_655
Ba4 Ba4 Ba4 180.00(6) 4 4_655
Se17 Ba5 Se9 160.99(6) . 5_545
Se17 Ba5 Se6 83.53(4) . .
Se9 Ba5 Se6 91.23(5) 5_545 .
Se17 Ba5 Se8 91.51(4) . 6_554
Se9 Ba5 Se8 85.53(4) 5_545 6_554
Se6 Ba5 Se8 154.96(6) . 6_554
Se17 Ba5 Se2 87.36(5) . 6
Se9 Ba5 Se2 73.71(5) 5_545 6
Se6 Ba5 Se2 79.62(5) . 6
Se8 Ba5 Se2 75.63(5) 6_554 6
Se17 Ba5 Se5 78.69(5) . .
Se9 Ba5 Se5 118.29(5) 5_545 .
Se6 Ba5 Se5 127.80(5) . .
Se8 Ba5 Se5 74.58(5) 6_554 .
Se2 Ba5 Se5 146.60(5) 6 .
Se17 Ba5 Se2 116.94(5) . .
Se9 Ba5 Se2 78.15(5) 5_545 .
Se6 Ba5 Se2 71.49(5) . .
Se8 Ba5 Se2 131.51(5) 6_554 .
Se2 Ba5 Se2 138.82(3) 6 .
Se5 Ba5 Se2 73.91(4) . .
Se17 Ba5 Sn6 126.15(5) . 6_554
Se9 Ba5 Sn6 71.64(4) 5_545 6_554
Se6 Ba5 Sn6 123.94(5) . 6_554
Se8 Ba5 Sn6 78.47(4) 6_554 6_554
Se2 Ba5 Sn6 137.86(4) 6 6_554
Se5 Ba5 Sn6 47.54(3) . 6_554
Se2 Ba5 Sn6 53.07(3) . 6_554
Se17 Ba5 Sn9 74.19(4) . .
Se9 Ba5 Sn9 120.69(5) 5_545 .
Se6 Ba5 Sn9 68.12(4) . .
Se8 Ba5 Sn9 133.95(5) 6_554 .
Se2 Ba5 Sn9 144.13(4) 6 .
Se5 Ba5 Sn9 59.88(4) . .
Se2 Ba5 Sn9 42.89(3) . .
Sn6 Ba5 Sn9 75.99(3) 6_554 .
Se17 Ba5 Ba4 131.18(4) . .
Se9 Ba5 Ba4 47.26(3) 5_545 .
Se6 Ba5 Ba4 47.68(3) . .
Se8 Ba5 Ba4 132.63(4) 6_554 .
Se2 Ba5 Ba4 85.62(3) 6 .
Se5 Ba5 Ba4 126.17(4) . .
Se2 Ba5 Ba4 53.23(3) . .
Sn6 Ba5 Ba4 88.12(3) 6_554 .
Sn9 Ba5 Ba4 84.08(3) . .
Se17 Ba5 Ba3 46.83(3) . .
Se9 Ba5 Ba3 132.39(4) 5_545 .
Se6 Ba5 Ba3 129.75(4) . .
Se8 Ba5 Ba3 46.93(3) 6_554 .
Se2 Ba5 Ba3 89.30(3) 6 .
Se5 Ba5 Ba3 59.11(3) . .
Se2 Ba5 Ba3 131.78(4) . .
Sn6 Ba5 Ba3 96.70(3) 6_554 .
Sn9 Ba5 Ba3 99.23(3) . .
Ba4 Ba5 Ba3 174.69(3) . .
Se17 Ba5 Ba5 136.84(3) . 4_655
Se9 Ba5 Ba5 45.28(3) 5_545 4_655
Se6 Ba5 Ba5 136.50(3) . 4_655
Se8 Ba5 Ba5 45.60(3) 6_554 4_655
Se2 Ba5 Ba5 85.99(3) 6 4_655
Se5 Ba5 Ba5 83.91(3) . 4_655
Se2 Ba5 Ba5 95.10(3) . 4_655
Sn6 Ba5 Ba5 52.43(2) 6_554 4_655
Sn9 Ba5 Ba5 128.33(2) . 4_655
Ba4 Ba5 Ba5 90.716(16) . 4_655
Ba3 Ba5 Ba5 90.458(14) . 4_655
Se16 Ga1 Se12 104.26(11) . .
Se16 Ga1 Se1 112.25(8) . .
Se12 Ga1 Se1 110.04(8) . .
Se16 Ga1 Se1 112.25(8) . 4
Se12 Ga1 Se1 110.04(8) . 4
Se1 Ga1 Se1 107.96(11) . 4
Se16 Ga1 Ba3 60.57(5) . 4
Se12 Ga1 Ba3 61.01(5) . 4
Se1 Ga1 Ba3 163.30(7) . 4
Se1 Ga1 Ba3 88.67(4) 4 4
Se16 Ga1 Ba3 60.57(5) . .
Se12 Ga1 Ba3 61.00(5) . .
Se1 Ga1 Ba3 88.67(4) . .
Se1 Ga1 Ba3 163.30(7) 4 .
Ba3 Ga1 Ba3 74.66(5) 4 .
Se11 Ga2 Se13 101.95(10) . .
Se11 Ga2 Se5 113.62(7) . 6
Se13 Ga2 Se5 110.49(7) . 6
Se11 Ga2 Se5 113.62(7) . 7_455
Se13 Ga2 Se5 110.49(7) . 7_455
Se5 Ga2 Se5 106.67(11) 6 7_455
Se11 Sn1 Se1 104.43(7) . 7_455
Se11 Sn1 Se1 104.43(7) . 6
Se1 Sn1 Se1 149.21(14) 7_455 6
Se11 Sn1 Se10 80.00(10) . .
Se1 Sn1 Se10 97.68(8) 7_455 .
Se1 Sn1 Se10 97.68(8) 6 .
Se11 Sn1 Sn4 172.67(14) . 2
Se1 Sn1 Sn4 75.00(7) 7_455 2
Se1 Sn1 Sn4 75.00(7) 6 2
Se10 Sn1 Sn4 107.33(11) . 2
Se14 Sn2 Se1 97.13(6) . 4
Se14 Sn2 Se1 97.13(6) . .
Se1 Sn2 Se1 84.51(7) 4 .
Se14 Sn2 Ba1 141.17(3) . 2_564
Se1 Sn2 Ba1 63.74(4) 4 2_564
Se1 Sn2 Ba1 112.99(6) . 2_564
Se14 Sn2 Ba1 141.17(3) . 3_564
Se1 Sn2 Ba1 112.99(6) 4 3_564
Se1 Sn2 Ba1 63.74(4) . 3_564
Ba1 Sn2 Ba1 76.55(5) 2_564 3_564
Se10 Sn3 Se3 93.52(6) 1_554 .
Se10 Sn3 Se3 93.52(6) 1_554 4
Se3 Sn3 Se3 89.90(7) . 4
Se15 Sn4 Se3 97.62(6) . .
Se15 Sn4 Se3 97.62(6) . 4
Se3 Sn4 Se3 95.43(8) . 4
Se15 Sn4 Sn1 102.76(9) . 2_554
Se3 Sn4 Sn1 127.88(5) . 2_554
Se3 Sn4 Sn1 127.88(5) 4 2_554
Se15 Sn4 Ba1 143.81(2) . 7_454
Se3 Sn4 Ba1 106.61(6) . 7_454
Se3 Sn4 Ba1 54.35(4) 4 7_454
Sn1 Sn4 Ba1 83.28(6) 2_554 7_454
Se15 Sn4 Ba1 143.81(2) . 6_554
Se3 Sn4 Ba1 54.35(4) . 6_554
Se3 Sn4 Ba1 106.61(6) 4 6_554
Sn1 Sn4 Ba1 83.28(6) 2_554 6_554
Ba1 Sn4 Ba1 71.90(4) 7_454 6_554
Se16 Sn5 Se5 105.87(6) . 4
Se16 Sn5 Se5 105.87(6) . .
Se5 Sn5 Se5 146.09(12) 4 .
Se16 Sn5 Se7 78.98(9) . 2_564
Se5 Sn5 Se7 98.73(7) 4 2_564
Se5 Sn5 Se7 98.73(7) . 2_564
Se16 Sn5 Sn9 165.77(13) . .
Se5 Sn5 Sn9 73.14(6) 4 .
Se5 Sn5 Sn9 73.14(6) . .
Se7 Sn5 Sn9 115.25(11) 2_564 .
Se6 Sn6 Se5 94.81(6) . 7_455
Se6 Sn6 Se5 94.81(6) . 6
Se5 Sn6 Se5 83.52(7) 7_455 6
Se6 Sn6 Ba5 142.30(2) . 6
Se5 Sn6 Ba5 107.76(6) 7_455 6
Se5 Sn6 Ba5 59.53(4) 6 6
Se6 Sn6 Ba5 142.30(2) . 7_455
Se5 Sn6 Ba5 59.53(4) 7_455 7_455
Se5 Sn6 Ba5 107.76(6) 6 7_455
Ba5 Sn6 Ba5 75.14(4) 6 7_455
Se7 Sn7 Se4 94.32(6) . 5_455
Se7 Sn7 Se4 94.32(6) . 8
Se4 Sn7 Se4 92.00(7) 5_455 8
Se17 Sn8 Se4 94.82(6) . 6
Se17 Sn8 Se4 94.82(6) . 7_455
Se4 Sn8 Se4 93.57(7) 6 7_455
Se17 Sn8 Ba4 142.61(2) . 6
Se4 Sn8 Ba4 54.41(4) 6 6
Se4 Sn8 Ba4 106.62(5) 7_455 6
Se17 Sn8 Ba4 142.61(2) . 7_455
Se4 Sn8 Ba4 106.62(5) 6 7_455
Se4 Sn8 Ba4 54.41(4) 7_455 7_455
Ba4 Sn8 Ba4 73.09(4) 6 7_455
Se9 Sn9 Se2 97.51(6) 2_564 4
Se9 Sn9 Se2 97.51(6) 2_564 .
Se2 Sn9 Se2 98.86(8) 4 .
Se9 Sn9 Sn5 87.49(9) 2_564 .
Se2 Sn9 Sn5 129.96(4) 4 .
Se2 Sn9 Sn5 129.96(4) . .
Se9 Sn9 Ba5 139.66(3) 2_564 .
Se2 Sn9 Ba5 119.30(6) 4 .
Se2 Sn9 Ba5 63.08(4) . .
Sn5 Sn9 Ba5 81.28(6) . .
Se9 Sn9 Ba5 139.66(3) 2_564 4
Se2 Sn9 Ba5 63.08(4) 4 4
Se2 Sn9 Ba5 119.30(6) . 4
Sn5 Sn9 Ba5 81.28(6) . 4
Ba5 Sn9 Ba5 76.66(4) . 4
Se8 Sn10 Se2 97.01(6) 1_554 .
Se8 Sn10 Se2 97.01(6) 1_554 4
Se2 Sn10 Se2 91.01(7) . 4
Se8 Sn10 Ba4 139.46(3) 1_554 .
Se2 Sn10 Ba4 65.85(4) . .
Se2 Sn10 Ba4 118.66(6) 4 .
Se8 Sn10 Ba4 139.46(3) 1_554 4
Se2 Sn10 Ba4 118.66(6) . 4
Se2 Sn10 Ba4 65.85(4) 4 4
Ba4 Sn10 Ba4 77.07(4) . 4
Ga1 Se1 Sn1 128.90(9) . 6_554
Ga1 Se1 Sn2 81.99(7) . .
Sn1 Se1 Sn2 147.45(8) 6_554 .
Ga1 Se1 Ba1 85.68(7) . .
Sn1 Se1 Ba1 83.79(8) 6_554 .
Sn2 Se1 Ba1 89.55(5) . .
Ga1 Se1 Ba1 124.52(7) . 3_564
Sn1 Se1 Ba1 94.83(8) 6_554 3_564
Sn2 Se1 Ba1 69.34(5) . 3_564
Ba1 Se1 Ba1 137.81(5) . 3_564
Sn9 Se2 Sn10 84.88(5) . .
Sn9 Se2 Ba5 91.68(6) . 6_554
Sn10 Se2 Ba5 89.52(5) . 6_554
Sn9 Se2 Ba5 74.03(5) . .
Sn10 Se2 Ba5 120.06(6) . .
Ba5 Se2 Ba5 144.81(5) 6_554 .
Sn9 Se2 Ba4 120.38(6) . .
Sn10 Se2 Ba4 68.14(4) . .
Ba5 Se2 Ba4 137.24(5) 6_554 .
Ba5 Se2 Ba4 75.77(4) . .
Sn4 Se3 Sn3 86.23(5) . .
Sn4 Se3 Ba1 84.36(5) . 6_554
Sn3 Se3 Ba1 94.66(5) . 6_554
Sn4 Se3 Ba2 93.86(6) . .
Sn3 Se3 Ba2 106.54(6) . .
Ba1 Se3 Ba2 158.58(5) 6_554 .
Sn8 Se4 Sn7 85.78(5) 6_554 5_545
Sn8 Se4 Ba4 82.12(5) 6_554 .
Sn7 Se4 Ba4 94.42(5) 5_545 .
Sn8 Se4 Ba3 95.59(5) 6_554 6_554
Sn7 Se4 Ba3 105.92(6) 5_545 6_554
Ba4 Se4 Ba3 159.35(5) . 6_554
Ga2 Se5 Sn5 126.67(9) 6_554 .
Ga2 Se5 Sn6 83.17(6) 6_554 6_554
Sn5 Se5 Sn6 148.43(8) . 6_554
Ga2 Se5 Ba4 85.47(7) 6_554 6_554
Sn5 Se5 Ba4 82.53(8) . 6_554
Sn6 Se5 Ba4 90.94(5) 6_554 6_554
Ga2 Se5 Ba5 122.95(7) 6_554 .
Sn5 Se5 Ba5 94.48(7) . .
Sn6 Se5 Ba5 72.92(4) 6_554 .
Ba4 Se5 Ba5 143.84(5) 6_554 .
Sn6 Se6 Ba5 101.18(6) . .
Sn6 Se6 Ba5 101.18(6) . 4
Ba5 Se6 Ba5 93.01(6) . 4
Sn6 Se6 Ba4 99.55(6) . 4
Ba5 Se6 Ba4 159.17(8) . 4
Ba5 Se6 Ba4 84.91(3) 4 4
Sn6 Se6 Ba4 99.55(6) . .
Ba5 Se6 Ba4 84.91(3) . .
Ba5 Se6 Ba4 159.17(8) 4 .
Ba4 Se6 Ba4 89.71(6) 4 .
Sn7 Se7 Sn5 176.79(10) . 2_565
Sn7 Se7 Ba4 94.28(5) . 8
Sn5 Se7 Ba4 83.50(6) 2_565 8
Sn7 Se7 Ba4 94.28(5) . 5_455
Sn5 Se7 Ba4 83.50(6) 2_565 5_455
Ba4 Se7 Ba4 91.87(6) 8 5_455
Sn7 Se7 Ba2 93.51(6) . 5_455
Sn5 Se7 Ba2 88.85(6) 2_565 5_455
Ba4 Se7 Ba2 171.54(7) 8 5_455
Ba4 Se7 Ba2 90.83(2) 5_455 5_455
Sn7 Se7 Ba2 93.51(6) . 8
Sn5 Se7 Ba2 88.85(6) 2_565 8
Ba4 Se7 Ba2 90.83(2) 8 8
Ba4 Se7 Ba2 171.54(7) 5_455 8
Ba2 Se7 Ba2 85.41(6) 5_455 8
Sn10 Se8 Ba5 97.82(6) 1_556 6
Sn10 Se8 Ba5 97.82(6) 1_556 7_455
Ba5 Se8 Ba5 88.79(6) 6 7_455
Sn10 Se8 Ba3 103.94(6) 1_556 7_455
Ba5 Se8 Ba3 158.22(8) 6 7_455
Ba5 Se8 Ba3 87.41(3) 7_455 7_455
Sn10 Se8 Ba3 103.94(6) 1_556 6
Ba5 Se8 Ba3 87.41(3) 6 6
Ba5 Se8 Ba3 158.22(8) 7_455 6
Ba3 Se8 Ba3 88.22(6) 7_455 6
Sn9 Se9 Ba5 96.77(6) 2_565 8
Sn9 Se9 Ba5 96.77(6) 2_565 5_455
Ba5 Se9 Ba5 89.45(6) 8 5_455
Sn9 Se9 Ba4 103.75(6) 2_565 5_455
Ba5 Se9 Ba4 159.30(8) 8 5_455
Ba5 Se9 Ba4 85.49(3) 5_455 5_455
Sn9 Se9 Ba4 103.75(6) 2_565 8
Ba5 Se9 Ba4 85.49(3) 8 8
Ba5 Se9 Ba4 159.30(8) 5_455 8
Ba4 Se9 Ba4 92.20(6) 5_455 8
Sn3 Se10 Sn1 179.13(11) 1_556 .
Sn3 Se10 Ba1 96.08(6) 1_556 7_455
Sn1 Se10 Ba1 84.52(7) . 7_455
Sn3 Se10 Ba1 96.08(6) 1_556 6
Sn1 Se10 Ba1 84.52(7) . 6
Ba1 Se10 Ba1 92.31(7) 7_455 6
Sn3 Se10 Ba3 91.84(6) 1_556 6
Sn1 Se10 Ba3 87.52(7) . 6
Ba1 Se10 Ba3 171.27(8) 7_455 6
Ba1 Se10 Ba3 90.48(2) 6 6
Sn3 Se10 Ba3 91.84(6) 1_556 7_455
Sn1 Se10 Ba3 87.52(7) . 7_455
Ba1 Se10 Ba3 90.48(2) 7_455 7_455
Ba1 Se10 Ba3 171.27(8) 6 7_455
Ba3 Se10 Ba3 85.60(6) 6 7_455
Ga2 Se11 Sn1 163.20(13) . .
Ga2 Se11 Ba3 99.30(7) . 6
Sn1 Se11 Ba3 92.51(7) . 6
Ga2 Se11 Ba3 99.30(7) . 7_455
Sn1 Se11 Ba3 92.51(7) . 7_455
Ba3 Se11 Ba3 90.24(6) 6 7_455
Ga2 Se11 Ba2 84.21(6) . 4
Sn1 Se11 Ba2 83.56(7) . 4
Ba3 Se11 Ba2 175.75(7) 6 4
Ba3 Se11 Ba2 91.55(2) 7_455 4
Ga2 Se11 Ba2 84.21(6) . .
Sn1 Se11 Ba2 83.56(7) . .
Ba3 Se11 Ba2 91.55(2) 6 .
Ba3 Se11 Ba2 175.75(7) 7_455 .
Ba2 Se11 Ba2 86.41(5) 4 .
Ga1 Se12 Ba1 89.64(7) . .
Ga1 Se12 Ba1 89.64(7) . 4
Ba1 Se12 Ba1 89.55(6) . 4
Ga1 Se12 Ba3 81.02(6) . 4
Ba1 Se12 Ba3 170.62(7) . 4
Ba1 Se12 Ba3 91.26(3) 4 4
Ga1 Se12 Ba3 81.02(6) . .
Ba1 Se12 Ba3 91.26(3) . .
Ba1 Se12 Ba3 170.62(7) 4 .
Ba3 Se12 Ba3 86.45(6) 4 .
Ga2 Se13 Ba4 88.83(6) . .
Ga2 Se13 Ba4 88.83(6) . 4
Ba4 Se13 Ba4 90.97(6) . 4
Ga2 Se13 Ba2 83.07(6) . .
Ba4 Se13 Ba2 91.24(2) . .
Ba4 Se13 Ba2 171.57(7) 4 .
Ga2 Se13 Ba2 83.07(6) . 4
Ba4 Se13 Ba2 171.57(7) . 4
Ba4 Se13 Ba2 91.24(2) 4 4
Ba2 Se13 Ba2 85.46(6) . 4
Sn2 Se14 Ba1 98.26(6) . 4
Sn2 Se14 Ba1 98.26(6) . .
Ba1 Se14 Ba1 87.98(6) 4 .
Sn2 Se14 Ba2 102.80(6) . 8
Ba1 Se14 Ba2 158.91(8) 4 8
Ba1 Se14 Ba2 87.92(3) . 8
Sn2 Se14 Ba2 102.80(6) . 5_455
Ba1 Se14 Ba2 87.92(3) 4 5_455
Ba1 Se14 Ba2 158.91(8) . 5_455
Ba2 Se14 Ba2 88.51(6) 8 5_455
Sn4 Se15 Ba1 92.23(6) . 5_445
Sn4 Se15 Ba1 92.23(6) . 8_545
Ba1 Se15 Ba1 92.71(6) 5_445 8_545
Sn4 Se15 Ba2 94.39(6) . .
Ba1 Se15 Ba2 173.16(9) 5_445 .
Ba1 Se15 Ba2 88.75(2) 8_545 .
Sn4 Se15 Ba2 94.39(6) . 4
Ba1 Se15 Ba2 88.75(2) 5_445 4
Ba1 Se15 Ba2 173.16(9) 8_545 4
Ba2 Se15 Ba2 89.04(6) . 4
Ga1 Se16 Sn5 165.51(12) . .
Ga1 Se16 Ba2 95.78(6) . 7_454
Sn5 Se16 Ba2 94.47(7) . 7_454
Ga1 Se16 Ba2 95.78(6) . 6_554
Sn5 Se16 Ba2 94.47(7) . 6_554
Ba2 Se16 Ba2 89.75(6) 7_454 6_554
Ga1 Se16 Ba3 81.78(6) . .
Sn5 Se16 Ba3 87.75(7) . .
Ba2 Se16 Ba3 177.35(7) 7_454 .
Ba2 Se16 Ba3 91.51(2) 6_554 .
Ga1 Se16 Ba3 81.78(6) . 4
Sn5 Se16 Ba3 87.75(7) . 4
Ba2 Se16 Ba3 91.51(2) 7_454 4
Ba2 Se16 Ba3 177.35(7) 6_554 4
Ba3 Se16 Ba3 87.13(5) . 4
Sn8 Se17 Ba5 94.01(6) . 4
Sn8 Se17 Ba5 94.01(6) . .
Ba5 Se17 Ba5 93.67(6) 4 .
Sn8 Se17 Ba3 96.05(6) . .
Ba5 Se17 Ba3 169.67(8) 4 .
Ba5 Se17 Ba3 87.95(2) . .
Sn8 Se17 Ba3 96.05(6) . 4
Ba5 Se17 Ba3 87.95(2) 4 4
Ba5 Se17 Ba3 169.67(8) . 4
Ba3 Se17 Ba3 88.69(6) . 4

loop_
_geom_bond_atom_site_label_1
_geom_bond_atom_site_label_2
_geom_bond_distance
_geom_bond_site_symmetry_2
Ba1 Se12 3.2784(18) .
Ba1 Se15 3.2935(17) 5
Ba1 Se10 3.3045(18) 6_554
Ba1 Se3 3.3146(19) 6
Ba1 Se14 3.3246(17) .
Ba1 Se1 3.446(2) .
Ba1 Se1 3.5727(19) 3_565
Ba1 Sn2 3.7277(18) 2_565
Ba1 Sn4 4.0593(18) 6
Ba1 Ba1 4.6180(18) 4
Ba1 Ba2 4.6426(15) 8
Ba1 Ba1 4.7664(18) 4_655
Ba2 Se3 3.3236(19) .
Ba2 Se16 3.3265(16) 6
Ba2 Se15 3.3447(18) .
Ba2 Se14 3.3635(17) 5_545
Ba2 Se11 3.4253(17) .
Ba2 Se13 3.4562(18) .
Ba2 Se7 3.4606(18) 5_545
Ba2 Ba1 4.6426(15) 8_545
Ba2 Ba2 4.6902(17) 4
Ba2 Ba2 4.6942(17) 4_655
Ba2 Ba4 4.8073(14) .
Ba2 Ba3 4.8251(12) 6
Ba3 Se4 3.2855(18) 6
Ba3 Se11 3.3071(16) 6_554
Ba3 Se17 3.3604(17) .
Ba3 Se8 3.3669(16) 6_554
Ba3 Se16 3.4082(16) .
Ba3 Se12 3.4297(18) .
Ba3 Se10 3.4489(19) 6_554
Ba3 Ga1 3.873(2) .
Ba3 Ba5 4.6045(14) .
Ba3 Ba3 4.6868(17) 4_655
Ba3 Ba3 4.6976(17) 4
Ba4 Se4 3.2571(18) .
Ba4 Se13 3.2677(17) .
Ba4 Se9 3.2783(17) 5_545
Ba4 Se7 3.2874(17) 5_545
Ba4 Se6 3.3034(18) .
Ba4 Se5 3.4080(19) 6
Ba4 Se2 3.6773(19) .
Ba4 Sn10 3.7401(16) .
Ba4 Sn8 3.9672(16) 6_554
Ba4 Ba5 4.4498(13) .
Ba4 Ba4 4.6601(18) 4
Ba4 Ba4 4.7243(18) 4_655
Ba5 Se17 3.2707(16) .
Ba5 Se9 3.2778(18) 5_545
Ba5 Se6 3.2886(17) .
Ba5 Se8 3.2970(17) 6_554
Ba5 Se2 3.410(2) 6
Ba5 Se5 3.4112(18) .
Ba5 Se2 3.5674(19) .
Ba5 Sn6 3.7831(16) 6_554
Ba5 Sn9 3.8466(15) .
Ba5 Ba5 4.6132(17) 4_655
Ga1 Se16 2.391(3) .
Ga1 Se12 2.413(3) .
Ga1 Se1 2.419(2) .
Ga1 Se1 2.419(2) 4
Ga1 Ba3 3.873(2) 4
Ga2 Se11 2.382(3) .
Ga2 Se13 2.414(3) .
Ga2 Se5 2.4242(19) 6
Ga2 Se5 2.4242(19) 7_455
Sn1 Se11 2.831(4) .
Sn1 Se1 2.8372(18) 7_455
Sn1 Se1 2.8372(17) 6
Sn1 Se10 2.959(4) .
Sn1 Sn4 2.979(3) 2
Sn2 Se14 2.581(3) .
Sn2 Se1 2.910(2) 4
Sn2 Se1 2.910(2) .
Sn2 Ba1 3.7277(18) 2_564
Sn2 Ba1 3.7277(18) 3_564
Sn3 Se10 2.756(3) 1_554
Sn3 Se3 2.8183(18) .
Sn3 Se3 2.8183(18) 4
Sn4 Se15 2.638(3) .
Sn4 Se3 2.6913(18) .
Sn4 Se3 2.6913(18) 4
Sn4 Sn1 2.979(3) 2_554
Sn4 Ba1 4.0593(18) 7_454
Sn4 Ba1 4.0593(18) 6_554
Sn5 Se16 2.787(3) .
Sn5 Se5 2.8725(16) 4
Sn5 Se5 2.8725(16) .
Sn5 Se7 2.952(4) 2_564
Sn5 Sn9 3.222(3) .
Sn6 Se6 2.591(3) .
Sn6 Se5 2.9198(18) 7_455
Sn6 Se5 2.9198(18) 6
Sn6 Ba5 3.7831(16) 6
Sn6 Ba5 3.7831(16) 7_455
Sn7 Se7 2.763(3) .
Sn7 Se4 2.7913(18) 5_455
Sn7 Se4 2.7913(18) 8
Sn8 Se17 2.643(3) .
Sn8 Se4 2.7550(17) 6
Sn8 Se4 2.7550(17) 7_455
Sn8 Ba4 3.9672(16) 6
Sn8 Ba4 3.9672(16) 7_455
Sn9 Se9 2.613(3) 2_564
Sn9 Se2 2.7229(18) 4
Sn9 Se2 2.7229(18) .
Sn9 Ba5 3.8466(15) 4
Sn10 Se8 2.585(3) 1_554
Sn10 Se2 2.8995(18) .
Sn10 Se2 2.8995(18) 4
Sn10 Ba4 3.7401(16) 4
Se1 Sn1 2.8372(18) 6_554
Se1 Ba1 3.5727(19) 3_564
Se2 Ba5 3.410(2) 6_554
Se3 Ba1 3.3146(19) 6_554
Se4 Sn8 2.7550(17) 6_554
Se4 Sn7 2.7913(18) 5_545
Se4 Ba3 3.2855(18) 6_554
Se5 Ga2 2.4242(19) 6_554
Se5 Sn6 2.9198(18) 6_554
Se5 Ba4 3.4080(19) 6_554
Se6 Ba5 3.2886(17) 4
Se6 Ba4 3.3034(18) 4
Se7 Sn5 2.952(4) 2_565
Se7 Ba4 3.2874(17) 8
Se7 Ba4 3.2874(17) 5_455
Se7 Ba2 3.4606(18) 5_455
Se7 Ba2 3.4606(18) 8
Se8 Sn10 2.585(3) 1_556
Se8 Ba5 3.2970(17) 6
Se8 Ba5 3.2970(17) 7_455
Se8 Ba3 3.3669(16) 7_455
Se8 Ba3 3.3669(16) 6
Se9 Sn9 2.613(3) 2_565
Se9 Ba5 3.2778(18) 8
Se9 Ba5 3.2778(18) 5_455
Se9 Ba4 3.2783(17) 5_455
Se9 Ba4 3.2783(17) 8
Se10 Sn3 2.756(3) 1_556
Se10 Ba1 3.3045(18) 7_455
Se10 Ba1 3.3045(18) 6
Se10 Ba3 3.4489(19) 6
Se10 Ba3 3.4489(19) 7_455
Se11 Ba3 3.3071(16) 6
Se11 Ba3 3.3071(16) 7_455
Se11 Ba2 3.4253(17) 4
Se12 Ba1 3.2784(18) 4
Se12 Ba3 3.4297(18) 4
Se13 Ba4 3.2677(17) 4
Se13 Ba2 3.4562(18) 4
Se14 Ba1 3.3246(18) 4
Se14 Ba2 3.3635(17) 8
Se14 Ba2 3.3635(17) 5_455
Se15 Ba1 3.2935(17) 5_445
Se15 Ba1 3.2935(17) 8_545
Se15 Ba2 3.3447(18) 4
Se16 Ba2 3.3265(16) 7_454
Se16 Ba2 3.3265(16) 6_554
Se16 Ba3 3.4082(16) 4
Se17 Ba5 3.2707(16) 4
Se17 Ba3 3.3604(17) 4
